data_7047695
loop_
_publ_author_name
'Song, Jun-Ling'
'Chen, Wen-Jun'
'Chu, Kai-Bin'
'Zhou, Yu-Hua'

_publ_section_title
;
 A facile synthesis of two new IR optical perovskites based on
 1,4-diazabicyclo[2,2,2]octane with a high laser damage threshold.
;
_journal_issue 41
_journal_name_full 'Dalton transactions (Cambridge, England : 2003)'
_journal_page_first 14497
_journal_page_last 14502
_journal_paper_doi 10.1039/c8dt03047b
_journal_volume 47
_journal_year 2018
_chemical_formula_sum 'C6 H14 Cl6 N2 Pb2'
_chemical_formula_weight 741.27
_space_group_IT_number 96
_space_group_name_Hall 'P 4nw 2abw'
_space_group_name_H-M_alt 'P 43 21 2'
_symmetry_cell_setting tetragonal
_symmetry_space_group_name_Hall 'P 4nw 2abw'
_symmetry_space_group_name_H-M 'P 43 21 2'
_atom_sites_solution_primary direct
_atom_sites_solution_secondary difmap
_audit_creation_method SHELXL-97
_audit_update_record
;
2017-07-19 deposited with the CCDC.
2018-10-03 downloaded from the CCDC.
;
_cell_angle_alpha 90.00
_cell_angle_beta 90.00
_cell_angle_gamma 90.00
_cell_formula_units_Z 4
_cell_length_a 10.4179(3)
_cell_length_b 10.4179(3)
_cell_length_c 14.7046(5)
_cell_measurement_reflns_used 9997
_cell_measurement_temperature 293
_cell_measurement_theta_max 27.86
_cell_measurement_theta_min 3.09
_cell_volume 1595.93(8)
_computing_cell_refinement 'Bruker SAINT'
_computing_data_collection 'Bruker APEX2'
_computing_data_reduction 'Bruker SAINT'
_computing_molecular_graphics 'Bruker SHELXTL'
_computing_publication_material 'Bruker SHELXTL'
_computing_structure_refinement 'SHELXL-97 (Sheldrick, 2008)'
_computing_structure_solution 'SHELXS-97 (Sheldrick, 2008)'
_diffrn_ambient_temperature 293(2)
_diffrn_measured_fraction_theta_full 0.997
_diffrn_measured_fraction_theta_max 0.997
_diffrn_measurement_device_type 'Bruker APEX-II CCD'
_diffrn_radiation_monochromator graphite
_diffrn_radiation_source 'fine-focus sealed tube'
_diffrn_radiation_type MoK\a
_diffrn_radiation_wavelength 0.71073
_diffrn_reflns_av_R_equivalents 0.0403
_diffrn_reflns_av_sigmaI/netI 0.0242
_diffrn_reflns_limit_h_max 11
_diffrn_reflns_limit_h_min -13
_diffrn_reflns_limit_k_max 13
_diffrn_reflns_limit_k_min -13
_diffrn_reflns_limit_l_max 19
_diffrn_reflns_limit_l_min -19
_diffrn_reflns_number 19194
_diffrn_reflns_theta_full 27.86
_diffrn_reflns_theta_max 27.86
_diffrn_reflns_theta_min 3.09
_exptl_absorpt_coefficient_mu 22.052
_exptl_absorpt_correction_T_max 0.7456
_exptl_absorpt_correction_T_min 0.5216
_exptl_absorpt_correction_type multi-scan
_exptl_absorpt_process_details sadabs
_exptl_crystal_colour colorless
_exptl_crystal_density_diffrn 3.085
_exptl_crystal_density_method 'not measured'
_exptl_crystal_description prism
_exptl_crystal_F_000 1320
_exptl_crystal_size_max 0.1000
_exptl_crystal_size_mid 0.0800
_exptl_crystal_size_min 0.0600
_refine_diff_density_max 0.817
_refine_diff_density_min -0.650
_refine_diff_density_rms 0.135
_refine_ls_abs_structure_details 'Flack H D (1983), Acta Cryst. A39, 876-881'
_refine_ls_abs_structure_Flack 0.00
_refine_ls_extinction_coef 0.00218(12)
_refine_ls_extinction_expression Fc^*^=kFc[1+0.001xFc^2^\l^3^/sin(2\q)]^-1/4^
_refine_ls_extinction_method SHELXL
_refine_ls_goodness_of_fit_ref 1.021
_refine_ls_matrix_type full
_refine_ls_number_parameters 75
_refine_ls_number_reflns 1909
_refine_ls_number_restraints 0
_refine_ls_restrained_S_all 1.021
_refine_ls_R_factor_all 0.0290
_refine_ls_R_factor_gt 0.0268
_refine_ls_shift/su_max 0.001
_refine_ls_shift/su_mean 0.000
_refine_ls_structure_factor_coef Fsqd
_refine_ls_weighting_details 'calc w=1/[\s^2^(Fo^2^)+(0.0205P)^2^+22.0500P] where P=(Fo^2^+2Fc^2^)/3'
_refine_ls_weighting_scheme calc
_refine_ls_wR_factor_gt 0.0624
_refine_ls_wR_factor_ref 0.0636
_reflns_number_gt 1822
_reflns_number_total 1909
_reflns_threshold_expression >2sigma(I)
_cod_data_source_file c8dt03047b2.cif
_cod_data_source_block 1
_cod_depositor_comments 'Adding full bibliography for 7047695--7047696.cif.'
_cod_original_sg_symbol_H-M P4(3)2(1)2
_cod_database_code 7047695

loop_
_symmetry_equiv_pos_as_xyz
'x, y, z'
'-x, -y, z+1/2'
'-y+1/2, x+1/2, z+3/4'
'y+1/2, -x+1/2, z+1/4'
'-x+1/2, y+1/2, -z+3/4'
'x+1/2, -y+1/2, -z+1/4'
'y, x, -z'
'-y, -x, -z+1/2'

loop_
_atom_site_label
_atom_site_type_symbol
_atom_site_fract_x
_atom_site_fract_y
_atom_site_fract_z
_atom_site_U_iso_or_equiv
_atom_site_adp_type
_atom_site_occupancy
_atom_site_symmetry_multiplicity
_atom_site_calc_flag
_atom_site_refinement_flags
Pb1 Pb 0.98271(2) 0.25326(3) 0.113500(18) 0.01680(10) Uani 1 1 d .
Cl2 Cl 1.0420(3) 0.0420(3) 0.0000 0.0386(9) Uani 1 2 d S
Cl3 Cl 0.7340(2) 0.2206(3) 0.04561(18) 0.0408(6) Uani 1 1 d .
Cl1 Cl 0.9337(3) 0.0663(3) 0.2500 0.0486(11) Uani 1 2 d S
N1 N 0.7622(11) 0.2850(12) 0.8319(6) 0.059(3) Uani 1 1 d .
C2 C 0.6346(10) 0.2295(12) 0.8237(7) 0.037(3) Uani 1 1 d .
H2A H 0.5693 0.2871 0.8506 0.045 Uiso 1 1 calc R
H2B H 0.6305 0.1453 0.8547 0.045 Uiso 1 1 calc R
C3 C 0.7856(18) 0.3872(18) 0.7760(9) 0.083(6) Uani 1 1 d .
H3A H 0.8745 0.4169 0.7872 0.099 Uiso 1 1 calc R
H3B H 0.7274 0.4579 0.7939 0.099 Uiso 1 1 calc R
C1 C 0.8673(13) 0.1905(13) 0.7907(10) 0.054(4) Uani 1 1 d .
H1A H 0.9460 0.2384 0.7744 0.065 Uiso 1 1 calc R
H1B H 0.8900 0.1232 0.8354 0.065 Uiso 1 1 calc R
Cl4 Cl 0.9166(3) 0.4947(3) 0.20480(17) 0.0347(6) Uani 1 1 d .

loop_
_atom_site_aniso_label
_atom_site_aniso_U_11
_atom_site_aniso_U_22
_atom_site_aniso_U_33
_atom_site_aniso_U_23
_atom_site_aniso_U_13
_atom_site_aniso_U_12
Pb1 0.01597(15) 0.01766(15) 0.01677(14) -0.00072(12) 0.00009(9) 0.00006(11)
Cl2 0.0340(12) 0.0340(12) 0.048(2) -0.0159(12) 0.0159(12) 0.0014(15)
Cl3 0.0163(10) 0.0652(17) 0.0408(13) -0.0043(12) -0.0007(9) 0.0010(11)
Cl1 0.0521(15) 0.0521(15) 0.042(2) 0.0218(14) 0.0218(14) 0.0038(19)
N1 0.058(7) 0.086(8) 0.032(5) 0.006(5) -0.011(5) -0.025(7)
C2 0.033(5) 0.049(7) 0.030(5) 0.000(5) 0.007(4) -0.013(5)
C3 0.097(13) 0.111(13) 0.041(7) 0.017(8) -0.030(8) -0.078(11)
C1 0.048(7) 0.046(7) 0.067(9) -0.013(7) -0.016(6) 0.024(6)
Cl4 0.0366(13) 0.0375(14) 0.0300(12) -0.0055(10) 0.0096(10) 0.0058(10)

loop_
_atom_type_symbol
_atom_type_description
_atom_type_scat_dispersion_real
_atom_type_scat_dispersion_imag
_atom_type_scat_source
C C 0.0033 0.0016 'International Tables Vol C Tables 4.2.6.8 and 6.1.1.4'
H H 0.0000 0.0000 'International Tables Vol C Tables 4.2.6.8 and 6.1.1.4'
N N 0.0061 0.0033 'International Tables Vol C Tables 4.2.6.8 and 6.1.1.4'
Cl Cl 0.1484 0.1585 'International Tables Vol C Tables 4.2.6.8 and 6.1.1.4'
Pb Pb -3.3944 10.1111 'International Tables Vol C Tables 4.2.6.8 and 6.1.1.4'

loop_
_geom_angle_atom_site_label_1
_geom_angle_atom_site_label_2
_geom_angle_atom_site_label_3
_geom_angle
_geom_angle_site_symmetry_1
_geom_angle_site_symmetry_3
Cl3 Pb1 Cl2 84.09(8) . .
Cl3 Pb1 Cl1 90.12(8) . .
Cl2 Pb1 Cl1 85.57(8) . .
Cl3 Pb1 Cl4 81.91(8) . 3_644
Cl2 Pb1 Cl4 87.95(6) . 3_644
Cl1 Pb1 Cl4 170.21(5) . 3_644
Cl3 Pb1 Cl4 92.88(8) . .
Cl2 Pb1 Cl4 171.10(6) . .
Cl1 Pb1 Cl4 102.83(8) . .
Cl4 Pb1 Cl4 83.34(6) 3_644 .
Cl3 Pb1 Cl3 173.82(3) . 6
Cl2 Pb1 Cl3 98.36(7) . 6
Cl1 Pb1 Cl3 84.42(7) . 6
Cl4 Pb1 Cl3 103.80(8) 3_644 6
Cl4 Pb1 Cl3 85.52(8) . 6
Pb1 Cl2 Pb1 133.38(14) 7_645 .
Pb1 Cl3 Pb1 130.44(9) . 6_455
Pb1 Cl1 Pb1 138.13(17) 8_665 .
C3 N1 C2 115.0(11) . .
C3 N1 C1 97.5(13) . .
C2 N1 C1 110.5(11) . .
N1 C2 C3 105.2(9) . 8_666
N1 C3 C2 117.0(13) . 8_666
C1 C1 N1 106.4(7) 8_666 .
Pb1 Cl4 Pb1 125.17(9) 4_565 .

loop_
_geom_bond_atom_site_label_1
_geom_bond_atom_site_label_2
_geom_bond_distance
_geom_bond_site_symmetry_2
Pb1 Cl3 2.798(2) .
Pb1 Cl2 2.8307(16) .
Pb1 Cl1 2.8429(16) .
Pb1 Cl4 2.898(2) 3_644
Pb1 Cl4 2.933(3) .
Pb1 Cl3 2.951(2) 6
Cl2 Pb1 2.8306(16) 7_645
Cl3 Pb1 2.951(2) 6_455
Cl1 Pb1 2.8429(16) 8_665
N1 C3 1.367(17) .
N1 C2 1.455(14) .
N1 C1 1.592(17) .
C2 C3 1.491(16) 8_666
C3 C2 1.491(16) 8_666
C1 C1 1.47(3) 8_666
Cl4 Pb1 2.898(2) 4_565
